data_7240621
loop_
_publ_author_name
'Gugin, Nikita'
'Presypkina, Eugenia V.'
'Virovets, Alexander Viktorovich'
'Davydova, Elena I.'
'Timoshkin, Alexey Y.'

_publ_section_title
;
 Structural Variety of Aluminium and Gallium Coordination Polymers Based
 on Bis-pyridylethylene: From Molecular Complexes to Ionic Networks
;
_journal_name_full CrystEngComm
_journal_paper_doi 10.1039/D0CE00541J
_journal_year 2020
_chemical_formula_moiety 'C30 H25 Al Br2 N5, 0.5(C12 H10 N2), Al Br4'
_chemical_formula_sum 'C72 H60 Al4 Br12 N12'
_chemical_formula_weight 2160.16
_chemical_properties_physical Air-sensitive,Moisture-sensitive
_space_group_crystal_system triclinic
_space_group_IT_number 2
_space_group_name_Hall '-P 1'
_space_group_name_H-M_alt 'P -1'
_atom_sites_solution_hydrogens geom
_audit_creation_method SHELXL-2014/7
_audit_update_record
;
2020-02-17 deposited with the CCDC.	2020-06-03 downloaded from the CCDC.
;
_cell_angle_alpha 82.947(2)
_cell_angle_beta 89.402(2)
_cell_angle_gamma 73.162(3)
_cell_formula_units_Z 1
_cell_length_a 11.3604(4)
_cell_length_b 13.2572(4)
_cell_length_c 14.1700(4)
_cell_measurement_reflns_used 11901
_cell_measurement_temperature 90(2)
_cell_measurement_theta_max 73.7990
_cell_measurement_theta_min 3.4800
_cell_volume 2026.44(12)
_computing_cell_refinement 'CrysAlisPro 1.171.38.46 (Rigaku OD, 2015)'
_computing_data_collection 'CrysAlisPro 1.171.38.46 (Rigaku OD, 2015)'
_computing_data_reduction 'CrysAlisPro 1.171.38.46 (Rigaku OD, 2015)'
_computing_structure_refinement 'SHELXL-2014/7 (Sheldrick, 2014)'
_diffrn_ambient_temperature 90(2)
_diffrn_detector 'CCD plate'
_diffrn_detector_area_resol_mean 4.2047
_diffrn_detector_type TitanS2
_diffrn_measured_fraction_theta_full 0.995
_diffrn_measured_fraction_theta_max 0.983
_diffrn_measurement_device_type 'Rigaku Oxford Diffraction SuperNova'
_diffrn_measurement_method '\w scans'
_diffrn_radiation_probe x-ray
_diffrn_radiation_type CuK\a
_diffrn_radiation_wavelength 1.54178
_diffrn_reflns_av_R_equivalents 0.0280
_diffrn_reflns_av_unetI/netI 0.0308
_diffrn_reflns_Laue_measured_fraction_full 0.995
_diffrn_reflns_Laue_measured_fraction_max 0.983
_diffrn_reflns_limit_h_max 14
_diffrn_reflns_limit_h_min -13
_diffrn_reflns_limit_k_max 15
_diffrn_reflns_limit_k_min -16
_diffrn_reflns_limit_l_max 17
_diffrn_reflns_limit_l_min -16
_diffrn_reflns_number 21667
_diffrn_reflns_point_group_measured_fraction_full 0.995
_diffrn_reflns_point_group_measured_fraction_max 0.983
_diffrn_reflns_theta_full 67.500
_diffrn_reflns_theta_max 73.810
_diffrn_reflns_theta_min 3.511
_diffrn_source_type 'microfocus SuperNova source'
_exptl_absorpt_coefficient_mu 7.850
_exptl_absorpt_correction_T_max 0.740
_exptl_absorpt_correction_T_min 0.618
_exptl_absorpt_correction_type gaussian
_exptl_absorpt_process_details
;
CrysAlisPro 1.171.38.46 (Rigaku Oxford Diffraction, 2015)
Numerical absorption correction based on gaussian integration over
			a multifaceted crystal model
Empirical absorption correction using spherical harmonics,
 implemented in SCALE3 ABSPACK scaling algorithm.
;
_exptl_crystal_colour colourless
_exptl_crystal_density_diffrn 1.770
_exptl_crystal_description prism
_exptl_crystal_F_000 1048
_exptl_crystal_recrystallization_method Sublimation
_exptl_crystal_size_max 0.087
_exptl_crystal_size_mid 0.066
_exptl_crystal_size_min 0.054
_refine_diff_density_max 2.040
_refine_diff_density_min -1.400
_refine_diff_density_rms 0.131
_refine_ls_extinction_method none
_refine_ls_goodness_of_fit_ref 1.061
_refine_ls_hydrogen_treatment constr
_refine_ls_matrix_type full
_refine_ls_number_parameters 480
_refine_ls_number_reflns 8083
_refine_ls_number_restraints 16
_refine_ls_restrained_S_all 1.061
_refine_ls_R_factor_all 0.0565
_refine_ls_R_factor_gt 0.0470
_refine_ls_shift/su_max 0.001
_refine_ls_shift/su_mean 0.000
_refine_ls_structure_factor_coef Fsqd
_refine_ls_weighting_details 'w=1/[\s^2^(Fo^2^)+(0.0616P)^2^+8.4393P] where P=(Fo^2^+2Fc^2^)/3'
_refine_ls_weighting_scheme calc
_refine_ls_wR_factor_gt 0.1220
_refine_ls_wR_factor_ref 0.1254
_reflns_Friedel_coverage 0.000
_reflns_number_gt 6768
_reflns_number_total 8083
_reflns_threshold_expression 'I > 2\s(I)'
_cod_data_source_file d0ce00541j2.cif
_cod_data_source_block ayt62
_cod_original_cell_volume 2026.43(11)
_cod_database_code 7240621
_shelx_shelxl_version_number 2014/7
_shelx_space_group_comment
;
The symmetry employed for this shelxl refinement is uniquely defined
by the following loop, which should always be used as a source of
symmetry information in preference to the above space-group names.
They are only intended as comments.
;
_shelx_estimated_absorpt_t_min 0.548
_shelx_estimated_absorpt_t_max 0.677

loop_
_space_group_symop_operation_xyz
'x, y, z'
'-x, -y, -z'

loop_
_atom_site_label
_atom_site_type_symbol
_atom_site_fract_x
_atom_site_fract_y
_atom_site_fract_z
_atom_site_U_iso_or_equiv
_atom_site_adp_type
_atom_site_occupancy
_atom_site_site_symmetry_order
_atom_site_calc_flag
_atom_site_refinement_flags_posn
_atom_site_refinement_flags_adp
_atom_site_refinement_flags_occupancy
_atom_site_disorder_assembly
_atom_site_disorder_group
Br1 Br 0.35725(4) 0.56420(4) 0.88050(3) 0.01650(11) Uani 1 1 d . . . . .
Br2 Br 0.63495(4) 0.37828(4) 0.64456(3) 0.01609(11) Uani 1 1 d . . . . .
Al1 Al 0.49831(11) 0.47022(10) 0.76453(9) 0.0126(2) Uani 1 1 d . . . . .
N11 N 0.4775(3) 0.6144(3) 0.6808(3) 0.0153(7) Uani 1 1 d . . . . .
N12 N 0.3121(7) 1.1476(4) 0.1612(4) 0.0511(16) Uani 1 1 d . . . . .
N21 N 0.6471(3) 0.4882(3) 0.8342(3) 0.0149(7) Uani 1 1 d . . . . .
N31 N 0.3474(3) 0.4574(3) 0.6923(2) 0.0134(7) Uani 1 1 d . . . . .
N41 N 0.5142(3) 0.3279(3) 0.8427(2) 0.0134(7) Uani 1 1 d . . . . .
C111 C 0.3652(4) 0.6828(4) 0.6592(3) 0.0195(9) Uani 1 1 d . . . . .
H11A H 0.2971 0.6713 0.6937 0.023 Uiso 1 1 calc R U . . .
C112 C 0.3441(4) 0.7692(4) 0.5892(3) 0.0216(9) Uani 1 1 d . . . . .
H11B H 0.2627 0.8134 0.5745 0.026 Uiso 1 1 calc R U . . .
C113 C 0.4434(5) 0.7910(4) 0.5405(3) 0.0222(9) Uani 1 1 d . . . . .
C114 C 0.5606(4) 0.7243(4) 0.5692(3) 0.0215(9) Uani 1 1 d . . . . .
H11C H 0.6314 0.7390 0.5417 0.026 Uiso 1 1 calc R U . . .
C115 C 0.5741(4) 0.6373(4) 0.6372(3) 0.0174(9) Uani 1 1 d . . . . .
H11D H 0.6545 0.5920 0.6537 0.021 Uiso 1 1 calc R U . . .
C116 C 0.4293(5) 0.8768(4) 0.4628(4) 0.0256(10) Uani 1 1 d . . . . .
H11E H 0.4953 0.9070 0.4531 0.031 Uiso 1 1 calc R U . . .
C117 C 0.3308(5) 0.9165(4) 0.4040(4) 0.0278(11) Uani 1 1 d . . . . .
H11F H 0.2619 0.8903 0.4160 0.033 Uiso 1 1 calc R U . . .
C118 C 0.3225(6) 0.9980(4) 0.3222(4) 0.0325(12) Uani 1 1 d . . . . .
C119 C 0.2399(6) 1.0104(5) 0.2476(4) 0.0376(14) Uani 1 1 d . . . . .
H11G H 0.1844 0.9685 0.2504 0.045 Uiso 1 1 calc R U . . .
C120 C 0.2381(6) 1.0845(5) 0.1682(5) 0.0461(17) Uani 1 1 d . . . . .
H12A H 0.1821 1.0905 0.1171 0.055 Uiso 1 1 calc R U . . .
C121 C 0.3887(9) 1.1358(5) 0.2340(4) 0.056(2) Uani 1 1 d . . . . .
H12B H 0.4410 1.1805 0.2304 0.067 Uiso 1 1 calc R U . . .
C122 C 0.3991(7) 1.0638(5) 0.3151(4) 0.0428(16) Uani 1 1 d . . . . .
H12C H 0.4568 1.0593 0.3646 0.051 Uiso 1 1 calc R U . . .
C211 C 0.6443(4) 0.5822(4) 0.8637(3) 0.0167(8) Uani 1 1 d . . . . .
H21A H 0.5710 0.6395 0.8524 0.020 Uiso 1 1 calc R U . . .
C212 C 0.7421(4) 0.5992(4) 0.9090(3) 0.0186(9) Uani 1 1 d . . . . .
H21B H 0.7359 0.6674 0.9265 0.022 Uiso 1 1 calc R U . . .
C213 C 0.8494(4) 0.5172(4) 0.9291(3) 0.0191(9) Uani 1 1 d . . . . .
C214 C 0.8538(4) 0.4192(4) 0.8994(3) 0.0188(9) Uani 1 1 d . . . . .
H21C H 0.9255 0.3604 0.9117 0.023 Uiso 1 1 calc R U . . .
C215 C 0.7527(4) 0.4085(4) 0.8518(3) 0.0172(8) Uani 1 1 d . . . . .
H21D H 0.7580 0.3421 0.8306 0.021 Uiso 1 1 calc R U . . .
C216 C 0.9509(4) 0.5370(4) 0.9796(3) 0.0220(9) Uani 1 1 d . . . . .
H21E H 0.9464 0.6090 0.9835 0.026 Uiso 1 1 calc R U . . .
C311 C 0.3355(4) 0.4828(4) 0.5975(3) 0.0183(9) Uani 1 1 d . . . . .
H31A H 0.4033 0.4959 0.5636 0.022 Uiso 1 1 calc R U . . .
C312 C 0.2292(4) 0.4908(4) 0.5469(3) 0.0195(9) Uani 1 1 d . . . . .
H31B H 0.2239 0.5114 0.4801 0.023 Uiso 1 1 calc R U . . .
C313 C 0.1300(4) 0.4685(4) 0.5941(3) 0.0198(9) Uani 1 1 d . . . . .
C314 C 0.1452(4) 0.4362(4) 0.6922(3) 0.0206(9) Uani 1 1 d . . . . .
H31C H 0.0816 0.4167 0.7270 0.025 Uiso 1 1 calc R U . . .
C315 C 0.2531(4) 0.4330(4) 0.7381(3) 0.0170(8) Uani 1 1 d . . . . .
H31D H 0.2610 0.4127 0.8049 0.020 Uiso 1 1 calc R U . . .
C316 C 0.0143(4) 0.4779(4) 0.5446(3) 0.0225(10) Uani 1 1 d . . . . .
H31E H -0.0445 0.4505 0.5787 0.027 Uiso 1 1 calc R U . . .
C411 C 0.5376(4) 0.3129(4) 0.9375(3) 0.0162(8) Uani 1 1 d . . . . .
H41A H 0.5491 0.3702 0.9670 0.019 Uiso 1 1 calc R U . . .
C412 C 0.5455(4) 0.2181(4) 0.9935(3) 0.0165(8) Uani 1 1 d . . . . .
H41B H 0.5648 0.2104 1.0596 0.020 Uiso 1 1 calc R U . . .
C413 C 0.5252(4) 0.1339(3) 0.9530(3) 0.0150(8) Uani 1 1 d . . . . .
C414 C 0.5046(4) 0.1490(4) 0.8542(3) 0.0162(8) Uani 1 1 d . . . . .
H41C H 0.4936 0.0928 0.8230 0.019 Uiso 1 1 calc R U . . .
C415 C 0.5002(4) 0.2441(4) 0.8026(3) 0.0153(8) Uani 1 1 d . . . . .
H41D H 0.4868 0.2519 0.7357 0.018 Uiso 1 1 calc R U . . .
C416 C 0.5254(4) 0.0354(4) 1.0135(3) 0.0168(8) Uani 1 1 d . . . . .
H41E H 0.5637 0.0217 1.0749 0.020 Uiso 1 1 calc R U . . .
Br3 Br 0.18527(5) 0.20801(4) 0.90596(4) 0.02800(13) Uani 1 1 d . . . . .
Al2A Al 0.1563(3) 0.1269(3) 0.7718(3) 0.0226(6) Uani 0.5 1 d . . P A 1
Br4A Br -0.0378(5) 0.2000(5) 0.7204(3) 0.0299(7) Uani 0.5 1 d . . P A 1
Br5A Br 0.28384(11) 0.16243(12) 0.65318(8) 0.0393(3) Uani 0.5 1 d . . P A 1
Br6A Br 0.21002(14) -0.05386(10) 0.81155(12) 0.0524(4) Uani 0.5 1 d . . P A 1
Al2B Al 0.1291(4) 0.0970(4) 0.8242(4) 0.0470(11) Uani 0.5 1 d . . P A 2
Br4B Br -0.0446(6) 0.1873(6) 0.7233(4) 0.0588(18) Uani 0.5 1 d . . P A 2
Br5B Br 0.28667(14) 0.01990(19) 0.72962(16) 0.0827(8) Uani 0.5 1 d . . P A 2
Br6B Br 0.0883(3) -0.03663(18) 0.9261(2) 0.0980(8) Uani 0.5 1 d . . P A 2
C11 C 0.021(2) 0.9562(14) 0.5650(11) 0.078(5) Uiso 0.5 1 d D . P B -1
H11H H 0.0670 0.9859 0.6033 0.094 Uiso 0.5 1 calc R U P B -1
C21 C -0.0131(18) 1.0058(13) 0.4764(10) 0.062(4) Uiso 0.5 1 d D . P B -1
H21F H -0.0618 0.9819 0.4351 0.074 Uiso 0.5 1 calc R U P B -1
C12 C -0.0080(18) 0.8604(14) 0.6061(12) 0.064(5) Uiso 0.5 1 d D . P B -1
C13 C 0.0361(14) 0.8136(12) 0.6948(10) 0.051(3) Uiso 0.5 1 d D . P B -1
H13A H 0.0861 0.8449 0.7278 0.061 Uiso 0.5 1 calc R U P B -1
C14 C 0.013(3) 0.7246(18) 0.7388(18) 0.107(8) Uiso 0.5 1 d D . P B -1
H14A H 0.0480 0.6944 0.8000 0.129 Uiso 0.5 1 calc R U P B -1
N1 N -0.061(2) 0.6787(18) 0.6958(14) 0.105(7) Uiso 0.5 1 d D . P B -1
C16 C -0.1045(18) 0.7243(14) 0.6075(13) 0.064(4) Uiso 0.5 1 d D . P B -1
H16A H -0.1544 0.6932 0.5742 0.077 Uiso 0.5 1 calc R U P B -1
C17 C -0.0798(19) 0.8108(15) 0.5659(14) 0.077(5) Uiso 0.5 1 d D . P B -1
H17A H -0.1145 0.8397 0.5042 0.093 Uiso 0.5 1 calc R U P B -1
C22 C 0.0294(13) 1.0981(11) 0.4481(10) 0.050(3) Uiso 0.5 1 d D . P B -1
C23 C 0.0937(15) 1.1550(12) 0.4867(11) 0.058(4) Uiso 0.5 1 d D . P B -1
H23A H 0.1271 1.1290 0.5492 0.070 Uiso 0.5 1 calc R U P B -1
C24 C 0.1149(18) 1.2451(13) 0.4453(12) 0.074(5) Uiso 0.5 1 d D . P B -1
H24A H 0.1569 1.2794 0.4826 0.088 Uiso 0.5 1 calc R U P B -1
N2 N 0.081(2) 1.2906(16) 0.3553(13) 0.106(7) Uiso 0.5 1 d D . P B -1
C26 C 0.013(2) 1.2421(17) 0.3104(14) 0.099(7) Uiso 0.5 1 d D . P B -1
H26A H -0.0223 1.2686 0.2485 0.119 Uiso 0.5 1 calc R U P B -1
C27 C -0.001(2) 1.1530(16) 0.3604(13) 0.079(6) Uiso 0.5 1 d D . P B -1
H27A H -0.0453 1.1196 0.3238 0.095 Uiso 0.5 1 calc R U P B -1

loop_
_atom_site_aniso_label
_atom_site_aniso_U_11
_atom_site_aniso_U_22
_atom_site_aniso_U_33
_atom_site_aniso_U_23
_atom_site_aniso_U_13
_atom_site_aniso_U_12
Br1 0.0184(2) 0.0176(2) 0.0139(2) -0.00295(16) -0.00335(16) -0.00536(17)
Br2 0.0162(2) 0.0190(2) 0.0139(2) -0.00174(16) -0.00232(15) -0.00654(17)
Al1 0.0130(6) 0.0138(6) 0.0120(5) -0.0005(4) -0.0049(4) -0.0059(5)
N11 0.0174(17) 0.0164(18) 0.0135(17) 0.0005(14) -0.0046(14) -0.0080(14)
N12 0.097(5) 0.021(2) 0.024(2) 0.0034(19) 0.016(3) -0.002(3)
N21 0.0164(17) 0.0147(18) 0.0148(17) -0.0026(14) -0.0056(14) -0.0060(14)
N31 0.0155(17) 0.0153(17) 0.0102(16) -0.0001(13) -0.0049(13) -0.0061(14)
N41 0.0140(16) 0.0149(17) 0.0130(16) -0.0019(14) -0.0030(13) -0.0067(14)
C111 0.020(2) 0.020(2) 0.018(2) 0.0002(17) -0.0030(17) -0.0066(18)
C112 0.022(2) 0.018(2) 0.022(2) 0.0028(18) -0.0013(18) -0.0038(18)
C113 0.029(2) 0.018(2) 0.020(2) 0.0002(18) -0.0015(19) -0.0083(19)
C114 0.023(2) 0.021(2) 0.024(2) -0.0003(18) 0.0007(18) -0.0122(19)
C115 0.018(2) 0.019(2) 0.019(2) -0.0023(17) -0.0022(16) -0.0104(17)
C116 0.031(3) 0.018(2) 0.026(2) 0.0028(19) 0.005(2) -0.007(2)
C117 0.033(3) 0.023(3) 0.024(2) 0.002(2) 0.007(2) -0.005(2)
C118 0.046(3) 0.018(2) 0.024(3) 0.000(2) 0.012(2) 0.003(2)
C119 0.036(3) 0.035(3) 0.029(3) 0.012(2) 0.006(2) 0.003(2)
C120 0.048(4) 0.038(4) 0.032(3) 0.011(3) 0.009(3) 0.013(3)
C121 0.124(7) 0.023(3) 0.028(3) -0.003(2) 0.016(4) -0.032(4)
C122 0.085(5) 0.021(3) 0.025(3) -0.003(2) 0.007(3) -0.020(3)
C211 0.022(2) 0.013(2) 0.017(2) 0.0010(16) -0.0055(17) -0.0086(17)
C212 0.023(2) 0.017(2) 0.018(2) 0.0002(17) -0.0032(17) -0.0109(18)
C213 0.019(2) 0.025(2) 0.016(2) -0.0019(18) -0.0037(17) -0.0122(19)
C214 0.015(2) 0.021(2) 0.020(2) 0.0000(18) -0.0074(17) -0.0045(17)
C215 0.019(2) 0.017(2) 0.016(2) -0.0012(16) -0.0052(16) -0.0073(17)
C216 0.023(2) 0.022(2) 0.024(2) -0.0033(18) -0.0074(18) -0.0107(19)
C311 0.019(2) 0.021(2) 0.015(2) -0.0006(17) -0.0041(17) -0.0064(18)
C312 0.019(2) 0.027(2) 0.013(2) 0.0000(18) -0.0050(17) -0.0087(18)
C313 0.019(2) 0.025(2) 0.015(2) 0.0008(18) -0.0076(17) -0.0078(18)
C314 0.017(2) 0.028(3) 0.018(2) 0.0036(18) -0.0034(17) -0.0111(19)
C315 0.019(2) 0.018(2) 0.014(2) 0.0015(16) -0.0045(16) -0.0081(17)
C316 0.019(2) 0.033(3) 0.017(2) 0.0014(19) -0.0044(17) -0.0126(19)
C411 0.019(2) 0.017(2) 0.015(2) -0.0038(17) -0.0046(16) -0.0077(17)
C412 0.020(2) 0.018(2) 0.0124(19) -0.0013(16) -0.0040(16) -0.0060(17)
C413 0.017(2) 0.012(2) 0.015(2) 0.0021(16) -0.0034(16) -0.0040(16)
C414 0.020(2) 0.016(2) 0.015(2) -0.0044(16) -0.0031(16) -0.0075(17)
C415 0.016(2) 0.019(2) 0.0141(19) -0.0026(16) -0.0037(15) -0.0085(17)
C416 0.020(2) 0.014(2) 0.015(2) 0.0017(16) -0.0022(16) -0.0042(17)
Br3 0.0242(3) 0.0306(3) 0.0271(3) -0.0023(2) -0.0011(2) -0.0051(2)
Al2A 0.0170(14) 0.0225(16) 0.0252(16) -0.0034(13) -0.0027(12) -0.0006(12)
Br4A 0.0170(11) 0.0357(12) 0.0371(12) -0.0097(9) -0.0041(8) -0.0057(9)
Br5A 0.0282(6) 0.0616(8) 0.0264(5) -0.0106(5) 0.0031(4) -0.0082(5)
Br6A 0.0557(8) 0.0207(6) 0.0794(10) -0.0019(6) -0.0299(7) -0.0098(5)
Al2B 0.031(2) 0.041(2) 0.067(3) -0.028(2) -0.018(2) 0.0014(17)
Br4B 0.0232(16) 0.058(3) 0.096(3) -0.040(2) -0.0117(16) 0.0002(15)
Br5B 0.0342(7) 0.1137(16) 0.0965(14) -0.0790(13) -0.0205(8) 0.0120(9)
Br6B 0.132(2) 0.0599(12) 0.1154(18) 0.0113(12) -0.0437(16) -0.0563(14)

loop_
_atom_type_symbol
_atom_type_description
_atom_type_scat_dispersion_real
_atom_type_scat_dispersion_imag
_atom_type_scat_source
C C 0.0181 0.0091 'International Tables Vol C Tables 4.2.6.8 and 6.1.1.4'
H H 0.0000 0.0000 'International Tables Vol C Tables 4.2.6.8 and 6.1.1.4'
N N 0.0311 0.0180 'International Tables Vol C Tables 4.2.6.8 and 6.1.1.4'
Al Al 0.2130 0.2455 'International Tables Vol C Tables 4.2.6.8 and 6.1.1.4'
Br Br -0.6763 1.2805 'International Tables Vol C Tables 4.2.6.8 and 6.1.1.4'

loop_
_geom_angle_atom_site_label_1
_geom_angle_atom_site_label_2
_geom_angle_atom_site_label_3
_geom_angle
_geom_angle_site_symmetry_1
_geom_angle_site_symmetry_3
_geom_angle_publ_flag
Br1 Al1 Br2 178.31(6) . . ?
N11 Al1 Br1 89.34(11) . . ?
N11 Al1 Br2 89.72(11) . . ?
N21 Al1 Br1 90.86(11) . . ?
N21 Al1 Br2 90.54(11) . . ?
N21 Al1 N11 90.32(15) . . ?
N21 Al1 N31 178.09(16) . . ?
N31 Al1 Br1 88.74(11) . . ?
N31 Al1 Br2 89.82(11) . . ?
N31 Al1 N11 87.80(15) . . ?
N41 Al1 Br1 91.20(11) . . ?
N41 Al1 Br2 89.69(11) . . ?
N41 Al1 N11 177.74(15) . . ?
N41 Al1 N21 91.86(15) . . ?
N41 Al1 N31 90.02(15) . . ?
C111 N11 Al1 121.1(3) . . ?
C111 N11 C115 117.4(4) . . ?
C115 N11 Al1 121.0(3) . . ?
C121 N12 C120 116.3(5) . . ?
C211 N21 Al1 121.1(3) . . ?
C215 N21 Al1 122.3(3) . . ?
C215 N21 C211 116.6(4) . . ?
C311 N31 Al1 120.3(3) . . ?
C311 N31 C315 117.5(4) . . ?
C315 N31 Al1 121.9(3) . . ?
C411 N41 Al1 121.3(3) . . ?
C411 N41 C415 117.1(4) . . ?
C415 N41 Al1 121.6(3) . . ?
N11 C111 H11A 118.4 . . ?
N11 C111 C112 123.3(4) . . ?
C112 C111 H11A 118.4 . . ?
C111 C112 H11B 120.2 . . ?
C111 C112 C113 119.6(4) . . ?
C113 C112 H11B 120.2 . . ?
C112 C113 C116 123.3(5) . . ?
C114 C113 C112 116.5(4) . . ?
C114 C113 C116 120.2(4) . . ?
C113 C114 H11C 119.7 . . ?
C115 C114 C113 120.5(4) . . ?
C115 C114 H11C 119.7 . . ?
N11 C115 C114 122.5(4) . . ?
N11 C115 H11D 118.8 . . ?
C114 C115 H11D 118.8 . . ?
C113 C116 H11E 117.3 . . ?
C117 C116 C113 125.4(5) . . ?
C117 C116 H11E 117.3 . . ?
C116 C117 H11F 117.9 . . ?
C116 C117 C118 124.2(5) . . ?
C118 C117 H11F 117.9 . . ?
C119 C118 C117 120.8(6) . . ?
C119 C118 C122 117.4(5) . . ?
C122 C118 C117 121.8(6) . . ?
C118 C119 H11G 120.1 . . ?
C118 C119 C120 119.9(7) . . ?
C120 C119 H11G 120.1 . . ?
N12 C120 C119 122.7(7) . . ?
N12 C120 H12A 118.6 . . ?
C119 C120 H12A 118.6 . . ?
N12 C121 H12B 117.3 . . ?
N12 C121 C122 125.4(7) . . ?
C122 C121 H12B 117.3 . . ?
C118 C122 H12C 120.9 . . ?
C121 C122 C118 118.2(7) . . ?
C121 C122 H12C 120.9 . . ?
N21 C211 H21A 118.3 . . ?
N21 C211 C212 123.5(4) . . ?
C212 C211 H21A 118.3 . . ?
C211 C212 H21B 119.9 . . ?
C211 C212 C213 120.2(4) . . ?
C213 C212 H21B 119.9 . . ?
C212 C213 C214 117.1(4) . . ?
C212 C213 C216 118.9(4) . . ?
C214 C213 C216 124.0(4) . . ?
C213 C214 H21C 120.2 . . ?
C215 C214 C213 119.6(4) . . ?
C215 C214 H21C 120.2 . . ?
N21 C215 C214 123.0(4) . . ?
N21 C215 H21D 118.5 . . ?
C214 C215 H21D 118.5 . . ?
C213 C216 H21E 117.0 . . ?
C216 C216 C213 125.9(6) 2_767 . ?
C216 C216 H21E 117.0 2_767 . ?
N31 C311 H31A 118.5 . . ?
N31 C311 C312 122.9(4) . . ?
C312 C311 H31A 118.5 . . ?
C311 C312 H31B 120.1 . . ?
C311 C312 C313 119.8(4) . . ?
C313 C312 H31B 120.1 . . ?
C312 C313 C314 117.0(4) . . ?
C312 C313 C316 122.2(4) . . ?
C314 C313 C316 120.8(4) . . ?
C313 C314 H31C 120.2 . . ?
C315 C314 C313 119.7(4) . . ?
C315 C314 H31C 120.2 . . ?
N31 C315 C314 122.9(4) . . ?
N31 C315 H31D 118.6 . . ?
C314 C315 H31D 118.6 . . ?
C313 C316 H31E 117.7 . . ?
C316 C316 C313 124.6(6) 2_566 . ?
C316 C316 H31E 117.7 2_566 . ?
N41 C411 H41A 118.6 . . ?
N41 C411 C412 122.9(4) . . ?
C412 C411 H41A 118.6 . . ?
C411 C412 H41B 120.0 . . ?
C411 C412 C413 120.0(4) . . ?
C413 C412 H41B 120.0 . . ?
C412 C413 C414 116.7(4) . . ?
C412 C413 C416 120.0(4) . . ?
C414 C413 C416 123.2(4) . . ?
C413 C414 H41C 119.8 . . ?
C415 C414 C413 120.4(4) . . ?
C415 C414 H41C 119.8 . . ?
N41 C415 C414 122.8(4) . . ?
N41 C415 H41D 118.6 . . ?
C414 C415 H41D 118.6 . . ?
C413 C416 H41E 118.4 . . ?
C416 C416 C413 123.2(5) 2_657 . ?
C416 C416 H41E 118.4 2_657 . ?
Br4A Al2A Br3 107.43(19) . . ?
Br4A Al2A Br5A 108.50(19) . . ?
Br4A Al2A Br6A 114.4(2) . . ?
Br5A Al2A Br3 109.39(14) . . ?
Br6A Al2A Br3 109.51(15) . . ?
Br6A Al2A Br5A 107.52(14) . . ?
Br3 Al2B Br4B 111.1(3) . . ?
Br3 Al2B Br5B 109.8(2) . . ?
Br3 Al2B Br6B 110.1(2) . . ?
Br5B Al2B Br4B 107.6(3) . . ?
Br6B Al2B Br4B 110.6(3) . . ?
Br6B Al2B Br5B 107.6(2) . . ?
C21 C11 H11H 117.7 . . ?
C21 C11 C12 124.6(16) . . ?
C12 C11 H11H 117.7 . . ?
C11 C21 H21F 122.1 . . ?
C11 C21 C22 115.7(14) . . ?
C22 C21 H21F 122.1 . . ?
C13 C12 C11 119.9(13) . . ?
C17 C12 C11 126.6(16) . . ?
C17 C12 C13 113.6(15) . . ?
C12 C13 H13A 118.2 . . ?
C12 C13 C14 123.6(17) . . ?
C14 C13 H13A 118.2 . . ?
C13 C14 H14A 119.8 . . ?
N1 C14 C13 120(2) . . ?
N1 C14 H14A 119.8 . . ?
C14 N1 C16 116(2) . . ?
N1 C16 H16A 118.9 . . ?
C17 C16 N1 122.2(19) . . ?
C17 C16 H16A 118.9 . . ?
C12 C17 H17A 118.1 . . ?
C16 C17 C12 123.8(18) . . ?
C16 C17 H17A 118.1 . . ?
C23 C22 C21 138.3(14) . . ?
C23 C22 C27 102.2(15) . . ?
C27 C22 C21 119.5(13) . . ?
C22 C23 H23A 116.8 . . ?
C24 C23 C22 126.5(15) . . ?
C24 C23 H23A 116.8 . . ?
C23 C24 H24A 117.3 . . ?
C23 C24 N2 125.4(13) . . ?
N2 C24 H24A 117.3 . . ?
C26 N2 C24 113.3(9) . . ?
N2 C26 H26A 122.6 . . ?
N2 C26 C27 114.7(15) . . ?
C27 C26 H26A 122.6 . . ?
C22 C27 H27A 111.2 . . ?
C26 C27 C22 138(2) . . ?
C26 C27 H27A 111.2 . . ?

loop_
_geom_bond_atom_site_label_1
_geom_bond_atom_site_label_2
_geom_bond_distance
_geom_bond_site_symmetry_2
_geom_bond_publ_flag
Br1 Al1 2.4723(13) . ?
Br2 Al1 2.4784(13) . ?
Al1 N11 2.074(4) . ?
Al1 N21 2.053(4) . ?
Al1 N31 2.065(4) . ?
Al1 N41 2.029(4) . ?
N11 C111 1.346(6) . ?
N11 C115 1.347(6) . ?
N12 C120 1.342(11) . ?
N12 C121 1.322(11) . ?
N21 C211 1.354(6) . ?
N21 C215 1.351(6) . ?
N31 C311 1.344(6) . ?
N31 C315 1.344(6) . ?
N41 C411 1.351(6) . ?
N41 C415 1.357(6) . ?
C111 H11A 0.9500 . ?
C111 C112 1.385(7) . ?
C112 H11B 0.9500 . ?
C112 C113 1.399(7) . ?
C113 C114 1.400(7) . ?
C113 C116 1.456(7) . ?
C114 H11C 0.9500 . ?
C114 C115 1.382(7) . ?
C115 H11D 0.9500 . ?
C116 H11E 0.9500 . ?
C116 C117 1.340(8) . ?
C117 H11F 0.9500 . ?
C117 C118 1.469(7) . ?
C118 C119 1.383(9) . ?
C118 C122 1.394(9) . ?
C119 H11G 0.9500 . ?
C119 C120 1.396(8) . ?
C120 H12A 0.9500 . ?
C121 H12B 0.9500 . ?
C121 C122 1.383(8) . ?
C122 H12C 0.9500 . ?
C211 H21A 0.9500 . ?
C211 C212 1.376(6) . ?
C212 H21B 0.9500 . ?
C212 C213 1.383(7) . ?
C213 C214 1.401(7) . ?
C213 C216 1.466(6) . ?
C214 H21C 0.9500 . ?
C214 C215 1.388(6) . ?
C215 H21D 0.9500 . ?
C216 C216 1.335(10) 2_767 ?
C216 H21E 0.9500 . ?
C311 H31A 0.9500 . ?
C311 C312 1.382(6) . ?
C312 H31B 0.9500 . ?
C312 C313 1.390(7) . ?
C313 C314 1.401(6) . ?
C313 C316 1.462(6) . ?
C314 H31C 0.9500 . ?
C314 C315 1.381(6) . ?
C315 H31D 0.9500 . ?
C316 C316 1.329(10) 2_566 ?
C316 H31E 0.9500 . ?
C411 H41A 0.9500 . ?
C411 C412 1.381(6) . ?
C412 H41B 0.9500 . ?
C412 C413 1.393(6) . ?
C413 C414 1.402(6) . ?
C413 C416 1.470(6) . ?
C414 H41C 0.9500 . ?
C414 C415 1.365(6) . ?
C415 H41D 0.9500 . ?
C416 C416 1.329(9) 2_657 ?
C416 H41E 0.9500 . ?
Br3 Al2A 2.366(3) . ?
Br3 Al2B 2.212(4) . ?
Al2A Br4A 2.225(6) . ?
Al2A Br5A 2.301(4) . ?
Al2A Br6A 2.294(4) . ?
Al2B Br4B 2.375(8) . ?
Al2B Br5B 2.296(5) . ?
Al2B Br6B 2.296(7) . ?
C11 H11H 0.9500 . ?
C11 C21 1.349(10) . ?
C11 C12 1.454(10) . ?
C21 H21F 0.9500 . ?
C21 C22 1.453(9) . ?
C12 C13 1.364(10) . ?
C12 C17 1.354(10) . ?
C13 H13A 0.9500 . ?
C13 C14 1.360(10) . ?
C14 H14A 0.9500 . ?
C14 N1 1.354(10) . ?
N1 C16 1.352(10) . ?
C16 H16A 0.9500 . ?
C16 C17 1.327(10) . ?
C17 H17A 0.9500 . ?
C22 C23 1.352(5) . ?
C22 C27 1.356(5) . ?
C23 H23A 0.9500 . ?
C23 C24 1.350(5) . ?
C24 H24A 0.9500 . ?
C24 N2 1.351(5) . ?
N2 C26 1.350(5) . ?
C26 H26A 0.9500 . ?
C26 C27 1.352(5) . ?
C27 H27A 0.9500 . ?
